data_4318179
loop_
_publ_author_name
'Nadia C. M\"osch-Zanetti'
'Sinje K\"opke'
'Regine Herbst-Irmer'
'Manuel Hewitt'

_publ_section_title
;
 Unsymmetrical Tren-Based Ligands: Synthesis and Reactivity of Rhenium
 Complexes
;
_journal_name_full 'Inorganic Chemistry'
_journal_page_first 3513
_journal_page_last 3520
_journal_paper_doi 10.1021/ic025572u
_journal_volume 41
_journal_year 2002
_chemical_formula_sum 'C56 H42 Br Cl14 F30 N8 O Re2'
_chemical_formula_weight 2361.59
_chemical_name_systematic
; 
 ? 
;
_space_group_IT_number 2
_symmetry_cell_setting triclinic
_symmetry_space_group_name_Hall '-P 1'
_symmetry_space_group_name_H-M 'P -1'
_atom_sites_solution_hydrogens geom
_atom_sites_solution_primary direct
_atom_sites_solution_secondary difmap
_audit_creation_method SHELXL-97
_cell_angle_alpha 76.00(2)
_cell_angle_beta 81.54(2)
_cell_angle_gamma 68.25(2)
_cell_formula_units_Z 2
_cell_length_a 13.316(2)
_cell_length_b 17.316(2)
_cell_length_c 18.332(2)
_cell_measurement_reflns_used 8192
_cell_measurement_temperature 133(2)
_cell_measurement_theta_max 27.21
_cell_measurement_theta_min 2.29
_cell_volume 3801.7(10)
_computing_cell_refinement 'Siemens SAINT (V. 5.00, Siemens 1998)'
_computing_data_collection 'Siemens SMART (V. 4.202, Siemens 1996)'
_computing_data_reduction 'Siemens SAINT (V. 5.00, Siemens 1998)'
_computing_molecular_graphics 'Bruker AXS SHELXTL (V. 5.10)'
_computing_publication_material 'SHELXL-97 (Sheldrick, 1997)'
_computing_structure_refinement 'SHELXL-97 (Sheldrick, 1997)'
_computing_structure_solution 'SHELXS-97 (Sheldrick, 1990)'
_diffrn_ambient_temperature 133(2)
_diffrn_detector_area_resol_mean '8.192 pixels/mm'
_diffrn_measured_fraction_theta_full 0.994
_diffrn_measured_fraction_theta_max 0.994
_diffrn_measurement_device_type 'Stoe-Siemens-Huber four circle diffractometer'
_diffrn_measurement_method 'phi and omega scan'
_diffrn_radiation_monochromator graphite
_diffrn_radiation_source 'fine-focus sealed tube'
_diffrn_radiation_type MoK\a
_diffrn_radiation_wavelength 0.71073
_diffrn_reflns_av_R_equivalents 0.0658
_diffrn_reflns_av_sigmaI/netI 0.0428
_diffrn_reflns_limit_h_max 17
_diffrn_reflns_limit_h_min -16
_diffrn_reflns_limit_k_max 22
_diffrn_reflns_limit_k_min -21
_diffrn_reflns_limit_l_max 23
_diffrn_reflns_limit_l_min 0
_diffrn_reflns_number 102817
_diffrn_reflns_theta_full 27.56
_diffrn_reflns_theta_max 27.56
_diffrn_reflns_theta_min 1.84
_exptl_absorpt_coefficient_mu 4.319
_exptl_absorpt_correction_T_max 0.6720
_exptl_absorpt_correction_T_min 0.2213
_exptl_absorpt_correction_type multi-scan
_exptl_crystal_colour black
_exptl_crystal_density_diffrn 2.063
_exptl_crystal_density_method 'not measured'
_exptl_crystal_description lamina
_exptl_crystal_F_000 2270
_exptl_crystal_size_max 0.50
_exptl_crystal_size_mid 0.30
_exptl_crystal_size_min 0.10
_refine_diff_density_max 2.147
_refine_diff_density_min -2.173
_refine_diff_density_rms 0.138
_refine_ls_extinction_coef 0.00035(6)
_refine_ls_extinction_expression Fc^*^=kFc[1+0.001xFc^2^\l^3^/sin(2\q)]^-1/4^
_refine_ls_extinction_method SHELXL
_refine_ls_goodness_of_fit_ref 1.135
_refine_ls_hydrogen_treatment mixed
_refine_ls_matrix_type full
_refine_ls_number_parameters 1103
_refine_ls_number_reflns 17483
_refine_ls_number_restraints 320
_refine_ls_restrained_S_all 1.141
_refine_ls_R_factor_all 0.0531
_refine_ls_R_factor_gt 0.0421
_refine_ls_shift/su_max 0.001
_refine_ls_shift/su_mean 0.000
_refine_ls_structure_factor_coef Fsqd
_refine_ls_weighting_details 'calc w=1/[\s^2^(Fo^2^)+(0.0294P)^2^+11.1217P] where P=(Fo^2^+2Fc^2^)/3'
_refine_ls_weighting_scheme calc
_refine_ls_wR_factor_gt 0.0815
_refine_ls_wR_factor_ref 0.0849
_reflns_number_gt 15148
_reflns_number_total 17483
_reflns_threshold_expression >2sigma(I)
_cod_data_source_file ic025572u_s1_2.cif
_cod_data_source_block klexti
_cod_original_cell_volume 3801.7(8)
_cod_database_code 4318179

loop_
_symmetry_equiv_pos_as_xyz
'x, y, z'
'-x, -y, -z'

loop_
_atom_site_label
_atom_site_type_symbol
_atom_site_fract_x
_atom_site_fract_y
_atom_site_fract_z
_atom_site_U_iso_or_equiv
_atom_site_adp_type
_atom_site_occupancy
_atom_site_symmetry_multiplicity
_atom_site_calc_flag
_atom_site_refinement_flags
_atom_site_disorder_assembly
_atom_site_disorder_group
Re1 Re 0.152175(14) 0.261911(11) 0.253745(10) 0.01304(5) Uani 1 1 d . . .
Br1 Br 0.18006(4) 0.25223(3) 0.11413(3) 0.02247(11) Uani 1 1 d . . .
Cl1 Cl 0.21023(9) 0.11146(7) 0.29265(6) 0.0168(2) Uani 1 1 d . . .
Re2 Re -0.132740(13) 0.272071(11) 0.238300(10) 0.01239(5) Uani 1 1 d . . .
Cl2 Cl -0.23234(8) 0.41316(6) 0.25622(6) 0.0138(2) Uani 1 1 d . . .
O2 O 0.0000(2) 0.27063(19) 0.23700(18) 0.0150(6) Uani 1 1 d . . .
N10 N 0.2956(3) 0.2678(2) 0.2482(2) 0.0169(8) Uani 1 1 d . . .
C10 C 0.3960(3) 0.2004(3) 0.2426(3) 0.0187(10) Uani 1 1 d . . .
C11 C 0.4594(4) 0.1984(3) 0.1742(3) 0.0232(10) Uani 1 1 d . . .
C12 C 0.5565(4) 0.1324(3) 0.1684(3) 0.0258(11) Uani 1 1 d . . .
C13 C 0.5919(4) 0.0674(3) 0.2287(3) 0.0275(12) Uani 1 1 d . . .
C14 C 0.5324(4) 0.0685(3) 0.2964(3) 0.0260(11) Uani 1 1 d . . .
C15 C 0.4358(4) 0.1354(3) 0.3029(3) 0.0232(10) Uani 1 1 d . . .
F11 F 0.4275(2) 0.2608(2) 0.11421(17) 0.0296(7) Uani 1 1 d . . .
F12 F 0.6155(2) 0.1307(2) 0.10208(19) 0.0367(8) Uani 1 1 d . . .
F13 F 0.6855(2) 0.0031(2) 0.2217(2) 0.0400(8) Uani 1 1 d . . .
F14 F 0.5647(3) 0.0053(2) 0.3559(2) 0.0393(8) Uani 1 1 d . . .
F15 F 0.3826(2) 0.1364(2) 0.37072(16) 0.0283(7) Uani 1 1 d . . .
N20 N 0.0987(3) 0.2791(2) 0.3545(2) 0.0170(8) Uani 1 1 d . . .
C20 C 0.1261(4) 0.2207(3) 0.4236(3) 0.0168(9) Uani 1 1 d . . .
C21 C 0.2027(4) 0.2237(3) 0.4660(3) 0.0200(10) Uani 1 1 d . . .
C22 C 0.2329(4) 0.1687(3) 0.5334(3) 0.0217(10) Uani 1 1 d . . .
C23 C 0.1847(4) 0.1085(3) 0.5613(3) 0.0212(10) Uani 1 1 d . . .
C24 C 0.1084(4) 0.1041(3) 0.5210(3) 0.0209(10) Uani 1 1 d . . .
C25 C 0.0806(4) 0.1585(3) 0.4533(3) 0.0180(9) Uani 1 1 d . . .
F21 F 0.2505(2) 0.28212(19) 0.43964(16) 0.0268(7) Uani 1 1 d . . .
F22 F 0.3081(2) 0.1734(2) 0.57136(17) 0.0301(7) Uani 1 1 d . . .
F23 F 0.2100(2) 0.0552(2) 0.62802(16) 0.0302(7) Uani 1 1 d . . .
F24 F 0.0593(2) 0.04644(19) 0.54911(17) 0.0300(7) Uani 1 1 d . . .
F25 F 0.0055(2) 0.15244(18) 0.41596(16) 0.0233(6) Uani 1 1 d . . .
N30 N -0.1255(4) 0.6741(3) 0.0771(3) 0.0277(10) Uani 1 1 d D . .
H30 H -0.111(4) 0.684(3) 0.036(3) 0.017(15) Uiso 1 1 d D . .
N31 N 0.1081(3) 0.4002(2) 0.2328(2) 0.0171(8) Uani 1 1 d . . .
C31 C -0.1553(4) 0.7339(3) 0.1902(3) 0.0266(11) Uani 1 1 d . . .
F31 F -0.2016(3) 0.6783(2) 0.2298(2) 0.0463(9) Uani 1 1 d . . .
F33 F -0.0180(3) 0.9076(2) 0.0765(2) 0.0467(9) Uani 1 1 d . . .
C33 C -0.1002(4) 0.8512(3) 0.1888(3) 0.0268(11) Uani 1 1 d . . .
F32 F -0.1814(3) 0.7904(2) 0.29846(19) 0.0440(9) Uani 1 1 d . . .
C32 C -0.1455(4) 0.7919(3) 0.2260(3) 0.0280(11) Uani 1 1 d . . .
C35 C -0.0714(4) 0.7916(3) 0.0798(3) 0.0233(10) Uani 1 1 d . . .
F35 F -0.0322(3) 0.7923(2) 0.00785(17) 0.0351(8) Uani 1 1 d . . .
F34 F -0.0906(3) 0.9070(2) 0.2241(2) 0.0379(8) Uani 1 1 d . . .
C34 C -0.0639(4) 0.8510(3) 0.1151(3) 0.0279(12) Uani 1 1 d . . .
C30 C -0.1169(4) 0.7305(3) 0.1158(3) 0.0213(10) Uani 1 1 d . . .
N40 N -0.2060(3) 0.2959(2) 0.1476(2) 0.0160(8) Uani 1 1 d . . .
C40 C -0.2773(4) 0.3761(3) 0.1127(3) 0.0190(10) Uani 1 1 d . . .
F41 F -0.1322(2) 0.4194(2) 0.05150(18) 0.0314(7) Uani 1 1 d . . .
C41 C -0.2404(4) 0.4377(3) 0.0664(3) 0.0223(10) Uani 1 1 d . . .
F42 F -0.2701(3) 0.5743(2) -0.00959(19) 0.0406(8) Uani 1 1 d . . .
C42 C -0.3097(5) 0.5167(3) 0.0356(3) 0.0271(11) Uani 1 1 d . . .
F43 F -0.4878(3) 0.6129(2) 0.0192(2) 0.0444(9) Uani 1 1 d . . .
C43 C -0.4201(5) 0.5371(3) 0.0495(3) 0.0312(12) Uani 1 1 d . . .
F44 F -0.5673(2) 0.4957(2) 0.1087(2) 0.0423(9) Uani 1 1 d . . .
C44 C -0.4594(4) 0.4771(4) 0.0943(3) 0.0278(12) Uani 1 1 d . . .
C45 C -0.3895(4) 0.3985(3) 0.1254(3) 0.0236(10) Uani 1 1 d . . .
F45 F -0.4295(2) 0.3420(2) 0.17065(18) 0.0313(7) Uani 1 1 d . . .
N50 N -0.2007(3) 0.2260(2) 0.3293(2) 0.0162(8) Uani 1 1 d . . .
F53 F -0.5271(3) 0.4040(2) 0.5166(2) 0.0414(9) Uani 1 1 d . . .
C53 C -0.4485(4) 0.3603(3) 0.4719(3) 0.0277(12) Uani 1 1 d . . .
C52 C -0.4731(4) 0.3235(4) 0.4221(3) 0.0296(12) Uani 1 1 d . . .
C51 C -0.3915(4) 0.2796(3) 0.3751(3) 0.0245(11) Uani 1 1 d . . .
C50 C -0.2839(4) 0.2712(3) 0.3779(3) 0.0182(9) Uani 1 1 d . . .
F55 F -0.1606(2) 0.3031(2) 0.43505(17) 0.0272(7) Uani 1 1 d . . .
C55 C -0.2622(4) 0.3087(3) 0.4289(3) 0.0212(10) Uani 1 1 d . . .
F54 F -0.3195(3) 0.3891(2) 0.52477(18) 0.0340(7) Uani 1 1 d . . .
C54 C -0.3430(4) 0.3535(3) 0.4755(3) 0.0237(11) Uani 1 1 d . . .
F52 F -0.5758(2) 0.3294(2) 0.4188(2) 0.0423(9) Uani 1 1 d . . .
F51 F -0.4188(2) 0.2459(2) 0.32617(17) 0.0302(7) Uani 1 1 d . . .
N61 N -0.0932(3) 0.1454(2) 0.2218(2) 0.0168(8) Uani 1 1 d . . .
N60 N 0.2420(4) 0.0079(3) 0.1483(3) 0.0306(10) Uani 1 1 d D . .
H60 H 0.254(6) 0.048(4) 0.140(4) 0.05(2) Uiso 1 1 d D . .
F64 F 0.5737(3) -0.1204(3) 0.2655(3) 0.0607(12) Uani 1 1 d . . .
C64 C 0.4787(5) -0.1250(4) 0.2550(4) 0.0413(15) Uani 1 1 d . . .
F62 F 0.3301(3) -0.2681(2) 0.3118(2) 0.0575(11) Uani 1 1 d . . .
C62 C 0.3577(5) -0.2004(4) 0.2771(4) 0.0407(15) Uani 1 1 d . . .
F61 F 0.1915(3) -0.1426(2) 0.2225(2) 0.0432(9) Uani 1 1 d . . .
C61 C 0.2866(5) -0.1349(4) 0.2304(3) 0.0338(13) Uani 1 1 d . . .
C60 C 0.3086(4) -0.0613(3) 0.1943(3) 0.0268(11) Uani 1 1 d . . .
F63 F 0.5225(4) -0.2600(3) 0.3374(2) 0.0613(12) Uani 1 1 d . . .
C63 C 0.4541(5) -0.1964(4) 0.2900(4) 0.0428(16) Uani 1 1 d . . .
C65 C 0.4082(5) -0.0604(4) 0.2099(3) 0.0334(13) Uani 1 1 d . . .
F65 F 0.4343(3) 0.0086(2) 0.1747(2) 0.0425(9) Uani 1 1 d . . .
C70 C 0.3057(4) 0.3516(3) 0.2410(3) 0.0237(11) Uani 1 1 d . . .
H70A H 0.3743 0.3529 0.2123 0.028 Uiso 1 1 calc R . .
H70B H 0.3057 0.3628 0.2914 0.028 Uiso 1 1 calc R . .
C71 C 0.2099(4) 0.4180(3) 0.1999(3) 0.0202(10) Uani 1 1 d . . .
H71A H 0.2034 0.4752 0.2052 0.024 Uiso 1 1 calc R . .
H71B H 0.2206 0.4164 0.1456 0.024 Uiso 1 1 calc R . .
C72 C 0.0246(4) 0.3651(3) 0.3592(3) 0.0186(9) Uani 1 1 d . . .
H72A H 0.0154 0.3733 0.4117 0.022 Uiso 1 1 calc R . .
H72B H -0.0474 0.3747 0.3426 0.022 Uiso 1 1 calc R . .
C73 C 0.0738(4) 0.4265(3) 0.3081(3) 0.0214(10) Uani 1 1 d . . .
H73A H 0.1373 0.4255 0.3309 0.026 Uiso 1 1 calc R . .
H73B H 0.0200 0.4849 0.3014 0.026 Uiso 1 1 calc R . .
C74 C 0.0186(4) 0.4469(3) 0.1797(3) 0.0187(9) Uani 1 1 d . . .
H74A H -0.0499 0.4423 0.2063 0.022 Uiso 1 1 calc R . .
H74B H 0.0343 0.4181 0.1367 0.022 Uiso 1 1 calc R . .
C75 C 0.0014(4) 0.5405(3) 0.1489(3) 0.0226(10) Uani 1 1 d . . .
H75A H 0.0618 0.5460 0.1120 0.027 Uiso 1 1 calc R . .
H75B H 0.0009 0.5680 0.1906 0.027 Uiso 1 1 calc R . .
C76 C -0.1060(4) 0.5851(3) 0.1108(3) 0.0248(11) Uani 1 1 d . . .
H76A H -0.1063 0.5552 0.0713 0.030 Uiso 1 1 calc R . .
H76B H -0.1660 0.5810 0.1487 0.030 Uiso 1 1 calc R . .
C80 C -0.2055(4) 0.2244(3) 0.1166(3) 0.0212(10) Uani 1 1 d . . .
H80A H -0.1475 0.2126 0.0760 0.025 Uiso 1 1 calc R . .
H80B H -0.2760 0.2377 0.0960 0.025 Uiso 1 1 calc R . .
C81 C -0.1850(4) 0.1490(3) 0.1818(3) 0.0192(10) Uani 1 1 d . . .
H81A H -0.2507 0.1553 0.2165 0.023 Uiso 1 1 calc R . .
H81B H -0.1666 0.0960 0.1630 0.023 Uiso 1 1 calc R . .
C82 C -0.1799(4) 0.1327(3) 0.3492(3) 0.0204(10) Uani 1 1 d . . .
H82A H -0.2455 0.1217 0.3426 0.025 Uiso 1 1 calc R . .
H82B H -0.1619 0.1103 0.4025 0.025 Uiso 1 1 calc R . .
C83 C -0.0866(4) 0.0891(3) 0.2985(3) 0.0177(9) Uani 1 1 d . . .
H83A H -0.0170 0.0781 0.3193 0.021 Uiso 1 1 calc R . .
H83B H -0.0904 0.0341 0.2952 0.021 Uiso 1 1 calc R . .
C84 C 0.0121(4) 0.1197(3) 0.1752(3) 0.0190(10) Uani 1 1 d . . .
H84A H 0.0707 0.1179 0.2039 0.023 Uiso 1 1 calc R . .
H84B H 0.0075 0.1640 0.1288 0.023 Uiso 1 1 calc R . .
C85 C 0.0429(4) 0.0342(3) 0.1530(3) 0.0278(12) Uani 1 1 d . . .
H85A H 0.0444 -0.0101 0.1990 0.033 Uiso 1 1 calc R . .
H85B H -0.0129 0.0366 0.1214 0.033 Uiso 1 1 calc R . .
C86 C 0.1530(4) 0.0102(3) 0.1098(3) 0.0302(12) Uani 1 1 d . . .
H86A H 0.1701 -0.0464 0.0982 0.036 Uiso 1 1 calc R . .
H86B H 0.1480 0.0514 0.0612 0.036 Uiso 1 1 calc R . .
C1 C 0.2656(6) -0.2964(4) 0.1281(3) 0.0498(18) Uani 1 1 d DU . .
H1A H 0.2186 -0.2711 0.1696 0.060 Uiso 1 1 calc R . .
H1B H 0.3322 -0.3403 0.1498 0.060 Uiso 1 1 calc R . .
Cl10 Cl 0.19783(13) -0.34441(10) 0.08858(10) 0.0420(4) Uani 1 1 d DU . .
Cl11 Cl 0.30066(16) -0.21724(11) 0.06196(10) 0.0518(4) Uani 1 1 d DU . .
C2 C 0.2320(4) 0.3879(4) 0.5805(3) 0.0406(14) Uani 1 1 d DU . .
H2A H 0.2311 0.3357 0.6172 0.049 Uiso 0.69(4) 1 calc PR A 1
H2B H 0.2949 0.3720 0.5440 0.049 Uiso 0.69(4) 1 calc PR A 1
H2C H 0.2846 0.3829 0.5362 0.049 Uiso 0.31(4) 1 calc PR A 2
H2D H 0.2563 0.3339 0.6179 0.049 Uiso 0.31(4) 1 calc PR A 2
Cl20 Cl 0.2448(11) 0.4601(7) 0.6279(9) 0.0350(15) Uani 0.69(4) 1 d PDU A 1
Cl21 Cl 0.1113(6) 0.4333(10) 0.5326(8) 0.078(3) Uani 0.69(4) 1 d PDU A 1
Cl22 Cl 0.231(3) 0.4707(17) 0.620(2) 0.036(3) Uani 0.31(4) 1 d PDU A 2
Cl23 Cl 0.1052(8) 0.404(2) 0.5530(16) 0.078(4) Uani 0.31(4) 1 d PDU A 2
C3 C 0.5097(4) -0.4506(4) 0.3026(3) 0.0438(15) Uani 1 1 d DU . .
H3A H 0.4908 -0.4179 0.3431 0.053 Uiso 1 1 calc R . .
H3B H 0.5757 -0.5007 0.3158 0.053 Uiso 1 1 calc R . .
Cl30 Cl 0.53670(15) -0.38697(11) 0.21748(10) 0.0519(4) Uani 1 1 d DU . .
Cl31 Cl 0.40292(16) -0.48502(13) 0.29705(13) 0.0640(5) Uani 1 1 d DU . .
C4 C -0.1309(7) 0.3534(4) 0.6274(4) 0.070(2) Uani 1 1 d DU . .
H4A H -0.0988 0.3891 0.5877 0.084 Uiso 0.53(8) 1 calc PR B 1
H4B H -0.2099 0.3745 0.6217 0.084 Uiso 0.53(8) 1 calc PR B 1
H4C H -0.1233 0.3997 0.5856 0.084 Uiso 0.47(8) 1 calc PR B 2
H4D H -0.2079 0.3582 0.6336 0.084 Uiso 0.47(8) 1 calc PR B 2
Cl40 Cl -0.1071(17) 0.3616(12) 0.7162(6) 0.050(2) Uani 0.53(8) 1 d PDU B 1
Cl41 Cl -0.074(3) 0.2477(8) 0.6165(15) 0.124(6) Uani 0.53(8) 1 d PDU B 1
Cl42 Cl -0.094(2) 0.3653(14) 0.7099(11) 0.062(3) Uani 0.47(8) 1 d PDU B 2
Cl43 Cl -0.052(2) 0.2558(13) 0.6046(17) 0.108(5) Uani 0.47(8) 1 d PDU B 2
C5 C 0.3495(6) -0.0605(5) 0.4283(3) 0.066(2) Uani 1 1 d DU . .
H5A H 0.3193 0.0008 0.4057 0.079 Uiso 0.695(16) 1 calc PR C 1
H5B H 0.4088 -0.0879 0.3933 0.079 Uiso 0.695(16) 1 calc PR C 1
H5A H 0.3943 -0.0614 0.3802 0.079 Uiso 0.305(16) 1 calc PR C 2
H5B H 0.3113 -0.0004 0.4322 0.079 Uiso 0.305(16) 1 calc PR C 2
Cl50 Cl 0.2484(14) -0.1046(13) 0.4391(8) 0.070(2) Uani 0.695(16) 1 d PDU C 1
Cl51 Cl 0.4019(4) -0.0734(4) 0.51452(16) 0.0551(13) Uani 0.695(16) 1 d PDU C 1
Cl52 Cl 0.4330(10) -0.1111(11) 0.5016(8) 0.088(3) Uani 0.305(16) 1 d PDU C 2
Cl53 Cl 0.254(3) -0.107(3) 0.4268(19) 0.075(5) Uani 0.305(16) 1 d PDU C 2
C6 C 0.4091(11) 0.1459(7) -0.0202(5) 0.084(3) Uani 0.764(12) 1 d PDU D 1
H6A H 0.3631 0.1740 0.0202 0.101 Uiso 0.764(12) 1 calc PR D 1
H6B H 0.4825 0.1137 -0.0019 0.101 Uiso 0.764(12) 1 calc PR D 1
Cl60 Cl 0.3548(7) 0.0758(6) -0.0400(4) 0.084(2) Uani 0.764(12) 1 d PDU D 1
Cl61 Cl 0.4166(5) 0.2228(4) -0.1003(3) 0.0861(16) Uani 0.764(12) 1 d PDU D 1
C6A C 0.376(4) 0.134(3) -0.0179(17) 0.075(5) Uani 0.236(12) 1 d PDU D 2
H6A1 H 0.3060 0.1789 -0.0086 0.090 Uiso 0.236(12) 1 calc PR D 2
H6A2 H 0.4054 0.1026 0.0315 0.090 Uiso 0.236(12) 1 calc PR D 2
Cl64 Cl 0.351(2) 0.0635(17) -0.0614(12) 0.066(4) Uani 0.236(12) 1 d PDU D 2
Cl65 Cl 0.4657(16) 0.1803(14) -0.0718(11) 0.093(4) Uani 0.236(12) 1 d PDU D 2

loop_
_atom_site_aniso_label
_atom_site_aniso_U_11
_atom_site_aniso_U_22
_atom_site_aniso_U_33
_atom_site_aniso_U_23
_atom_site_aniso_U_13
_atom_site_aniso_U_12
Re1 0.01134(9) 0.01380(9) 0.01360(9) -0.00157(7) -0.00206(7) -0.00426(7)
Br1 0.0234(2) 0.0296(3) 0.0169(2) -0.0056(2) 0.00017(19) -0.0123(2)
Cl1 0.0157(5) 0.0131(5) 0.0199(5) -0.0019(4) -0.0052(4) -0.0026(4)
Re2 0.01075(9) 0.01314(9) 0.01369(9) -0.00213(7) -0.00135(6) -0.00482(7)
Cl2 0.0120(5) 0.0125(5) 0.0156(5) -0.0038(4) -0.0018(4) -0.0019(4)
O2 0.0119(15) 0.0119(14) 0.0226(17) -0.0052(13) -0.0032(13) -0.0039(12)
N10 0.0123(18) 0.0155(19) 0.024(2) -0.0036(16) -0.0032(16) -0.0055(15)
C10 0.008(2) 0.021(2) 0.031(3) -0.010(2) -0.0019(18) -0.0058(18)
C11 0.019(2) 0.024(3) 0.030(3) -0.004(2) -0.001(2) -0.012(2)
C12 0.014(2) 0.033(3) 0.032(3) -0.015(2) 0.004(2) -0.008(2)
C13 0.009(2) 0.027(3) 0.045(3) -0.010(2) -0.003(2) -0.002(2)
C14 0.016(2) 0.025(3) 0.033(3) -0.002(2) -0.009(2) -0.002(2)
C15 0.016(2) 0.030(3) 0.024(3) -0.007(2) -0.005(2) -0.006(2)
F11 0.0231(16) 0.0347(17) 0.0265(16) 0.0020(14) -0.0015(13) -0.0102(14)
F12 0.0233(16) 0.047(2) 0.0387(19) -0.0146(16) 0.0127(14) -0.0132(15)
F13 0.0170(15) 0.0332(18) 0.059(2) -0.0114(17) 0.0019(15) 0.0028(13)
F14 0.0248(17) 0.0344(18) 0.043(2) 0.0050(16) -0.0117(15) 0.0032(14)
F15 0.0184(15) 0.0375(18) 0.0228(16) -0.0021(13) -0.0044(12) -0.0041(13)
N20 0.018(2) 0.0182(19) 0.0154(19) -0.0042(16) -0.0037(15) -0.0051(16)
C20 0.013(2) 0.020(2) 0.015(2) -0.0039(19) -0.0007(17) -0.0027(18)
C21 0.019(2) 0.026(3) 0.018(2) -0.006(2) -0.0019(19) -0.011(2)
C22 0.018(2) 0.029(3) 0.020(2) -0.010(2) -0.0042(19) -0.007(2)
C23 0.016(2) 0.025(3) 0.017(2) -0.003(2) -0.0041(19) -0.002(2)
C24 0.019(2) 0.021(2) 0.019(2) 0.001(2) 0.0034(19) -0.0075(19)
C25 0.011(2) 0.019(2) 0.023(2) -0.005(2) -0.0029(18) -0.0032(18)
F21 0.0311(16) 0.0327(16) 0.0252(16) -0.0030(13) -0.0037(13) -0.0219(14)
F22 0.0254(16) 0.0454(19) 0.0245(16) -0.0045(14) -0.0111(13) -0.0160(14)
F23 0.0307(17) 0.0329(17) 0.0193(15) 0.0072(13) -0.0088(13) -0.0074(14)
F24 0.0316(17) 0.0260(16) 0.0309(17) 0.0074(13) -0.0061(14) -0.0150(14)
F25 0.0200(14) 0.0280(15) 0.0261(15) -0.0019(13) -0.0085(12) -0.0127(12)
N30 0.045(3) 0.020(2) 0.018(2) 0.0021(19) -0.012(2) -0.010(2)
N31 0.0153(19) 0.0181(19) 0.017(2) -0.0030(16) 0.0009(15) -0.0059(16)
C31 0.029(3) 0.025(3) 0.026(3) 0.000(2) -0.002(2) -0.013(2)
F31 0.071(3) 0.050(2) 0.0335(19) -0.0076(17) 0.0105(18) -0.045(2)
F33 0.065(3) 0.044(2) 0.046(2) -0.0101(18) 0.0079(19) -0.040(2)
C33 0.023(3) 0.023(3) 0.037(3) -0.015(2) -0.002(2) -0.004(2)
F32 0.059(2) 0.054(2) 0.0290(18) -0.0197(17) 0.0124(17) -0.0303(19)
C32 0.029(3) 0.030(3) 0.025(3) -0.008(2) 0.000(2) -0.011(2)
C35 0.023(3) 0.022(2) 0.022(3) -0.002(2) -0.003(2) -0.005(2)
F35 0.045(2) 0.0408(19) 0.0243(17) -0.0077(15) 0.0026(14) -0.0217(16)
F34 0.0406(19) 0.0387(19) 0.045(2) -0.0246(17) 0.0023(16) -0.0184(16)
C34 0.024(3) 0.023(3) 0.039(3) -0.005(2) 0.001(2) -0.012(2)
C30 0.023(2) 0.014(2) 0.024(3) -0.002(2) -0.010(2) -0.0016(19)
N40 0.0159(19) 0.0161(19) 0.0166(19) -0.0026(16) -0.0060(15) -0.0048(15)
C40 0.021(2) 0.020(2) 0.018(2) -0.0017(19) -0.0063(19) -0.0083(19)
F41 0.0269(16) 0.0373(18) 0.0336(18) -0.0028(14) 0.0008(13) -0.0190(14)
C41 0.024(3) 0.026(3) 0.020(2) -0.006(2) -0.004(2) -0.012(2)
F42 0.058(2) 0.0286(17) 0.0346(19) 0.0086(15) -0.0093(17) -0.0217(17)
C42 0.043(3) 0.021(3) 0.018(3) 0.002(2) -0.008(2) -0.014(2)
F43 0.053(2) 0.0236(17) 0.042(2) 0.0011(15) -0.0238(17) 0.0062(16)
C43 0.039(3) 0.023(3) 0.027(3) -0.004(2) -0.012(2) -0.003(2)
F44 0.0177(16) 0.051(2) 0.047(2) -0.0104(18) -0.0104(15) 0.0041(15)
C44 0.020(3) 0.033(3) 0.027(3) -0.008(2) -0.009(2) -0.001(2)
C45 0.021(3) 0.027(3) 0.022(3) -0.001(2) -0.002(2) -0.008(2)
F45 0.0210(15) 0.0349(18) 0.0354(18) 0.0019(14) -0.0011(13) -0.0127(14)
N50 0.0139(19) 0.0175(19) 0.0167(19) -0.0043(16) 0.0049(15) -0.0064(15)
F53 0.0266(17) 0.053(2) 0.042(2) -0.0257(18) 0.0138(15) -0.0075(16)
C53 0.020(3) 0.032(3) 0.028(3) -0.012(2) 0.011(2) -0.007(2)
C52 0.015(2) 0.041(3) 0.032(3) -0.007(3) 0.002(2) -0.011(2)
C51 0.024(3) 0.029(3) 0.024(3) -0.006(2) 0.000(2) -0.014(2)
C50 0.016(2) 0.023(2) 0.014(2) 0.0005(19) 0.0014(18) -0.0096(19)
F55 0.0166(14) 0.0390(18) 0.0310(17) -0.0135(14) -0.0009(12) -0.0119(13)
C55 0.014(2) 0.024(2) 0.024(3) -0.002(2) -0.0001(19) -0.0074(19)
F54 0.0345(18) 0.0438(19) 0.0296(17) -0.0210(15) 0.0011(14) -0.0131(15)
C54 0.026(3) 0.026(3) 0.019(2) -0.008(2) 0.001(2) -0.008(2)
F52 0.0153(15) 0.062(2) 0.055(2) -0.0219(19) 0.0055(15) -0.0167(16)
F51 0.0227(16) 0.0431(19) 0.0326(17) -0.0144(15) -0.0024(13) -0.0162(14)
N61 0.0122(18) 0.0155(19) 0.020(2) -0.0017(16) 0.0003(15) -0.0035(15)
N60 0.027(2) 0.025(2) 0.040(3) -0.006(2) -0.001(2) -0.009(2)
F64 0.040(2) 0.060(3) 0.084(3) -0.024(2) -0.027(2) -0.006(2)
C64 0.033(3) 0.044(4) 0.049(4) -0.023(3) -0.006(3) -0.007(3)
F62 0.057(3) 0.029(2) 0.070(3) 0.0022(19) 0.002(2) -0.0059(18)
C62 0.047(4) 0.024(3) 0.042(4) -0.006(3) 0.006(3) -0.004(3)
F61 0.0316(19) 0.0296(18) 0.066(3) -0.0061(17) 0.0011(17) -0.0117(15)
C61 0.032(3) 0.025(3) 0.043(3) -0.016(3) 0.002(3) -0.004(2)
C60 0.025(3) 0.021(2) 0.032(3) -0.013(2) 0.003(2) -0.002(2)
F63 0.064(3) 0.044(2) 0.059(3) -0.006(2) -0.028(2) 0.006(2)
C63 0.044(4) 0.031(3) 0.045(4) -0.013(3) -0.011(3) 0.002(3)
C65 0.032(3) 0.029(3) 0.041(3) -0.016(3) 0.005(3) -0.010(2)
F65 0.0307(18) 0.041(2) 0.060(2) -0.0121(18) -0.0016(17) -0.0171(16)
C70 0.021(2) 0.024(3) 0.033(3) -0.008(2) -0.004(2) -0.013(2)
C71 0.018(2) 0.018(2) 0.027(3) -0.002(2) 0.001(2) -0.0110(19)
C72 0.018(2) 0.017(2) 0.019(2) -0.0055(19) -0.0004(18) -0.0030(19)
C73 0.022(2) 0.020(2) 0.022(3) -0.005(2) -0.001(2) -0.006(2)
C74 0.016(2) 0.016(2) 0.024(3) 0.0004(19) -0.0062(19) -0.0079(18)
C75 0.024(3) 0.018(2) 0.025(3) 0.003(2) -0.007(2) -0.010(2)
C76 0.029(3) 0.015(2) 0.030(3) 0.000(2) -0.014(2) -0.007(2)
C80 0.021(2) 0.023(2) 0.024(3) -0.007(2) -0.005(2) -0.011(2)
C81 0.013(2) 0.020(2) 0.026(3) -0.007(2) -0.0035(19) -0.0059(19)
C82 0.022(2) 0.019(2) 0.020(2) -0.002(2) 0.0021(19) -0.009(2)
C83 0.022(2) 0.017(2) 0.016(2) 0.0007(19) -0.0026(19) -0.0098(19)
C84 0.019(2) 0.020(2) 0.021(2) -0.007(2) -0.0003(19) -0.0081(19)
C85 0.024(3) 0.024(3) 0.040(3) -0.015(2) 0.003(2) -0.010(2)
C86 0.030(3) 0.026(3) 0.032(3) -0.011(2) 0.001(2) -0.005(2)
C1 0.072(5) 0.049(4) 0.039(4) -0.002(3) -0.024(3) -0.030(4)
Cl10 0.0393(8) 0.0403(8) 0.0512(10) -0.0140(7) -0.0110(7) -0.0133(7)
Cl11 0.0661(11) 0.0509(10) 0.0486(10) -0.0179(8) 0.0056(8) -0.0305(9)
C2 0.040(3) 0.043(4) 0.044(4) -0.023(3) 0.002(3) -0.014(3)
Cl20 0.034(3) 0.033(3) 0.040(3) -0.011(2) -0.004(2) -0.010(3)
Cl21 0.052(2) 0.088(5) 0.117(5) -0.061(4) -0.022(3) -0.018(2)
Cl22 0.028(5) 0.029(5) 0.053(8) -0.019(6) -0.008(4) -0.002(4)
Cl23 0.028(4) 0.102(8) 0.134(9) -0.082(7) 0.010(4) -0.027(4)
C3 0.030(3) 0.048(4) 0.048(4) -0.017(3) -0.009(3) 0.000(3)
Cl30 0.0521(10) 0.0506(10) 0.0516(10) -0.0203(8) -0.0020(8) -0.0106(8)
Cl31 0.0554(11) 0.0605(12) 0.0798(14) -0.0083(11) -0.0203(10) -0.0221(10)
C4 0.063(5) 0.089(6) 0.055(5) -0.016(5) -0.018(4) -0.017(4)
Cl40 0.044(4) 0.067(4) 0.048(4) -0.017(3) -0.004(2) -0.027(3)
Cl41 0.069(9) 0.159(5) 0.119(7) -0.097(5) -0.018(7) 0.037(6)
Cl42 0.054(6) 0.058(4) 0.085(6) -0.029(4) -0.016(5) -0.018(4)
Cl43 0.055(7) 0.158(5) 0.112(7) -0.112(5) -0.014(6) 0.016(5)
C5 0.101(7) 0.073(5) 0.035(4) -0.003(4) 0.001(4) -0.050(5)
Cl50 0.109(3) 0.100(3) 0.026(4) -0.013(3) 0.006(3) -0.067(3)
Cl51 0.058(2) 0.071(3) 0.0339(15) -0.0070(15) -0.0038(13) -0.021(2)
Cl52 0.058(5) 0.067(7) 0.100(6) 0.036(5) -0.005(5) -0.010(5)
Cl53 0.119(6) 0.093(6) 0.032(9) -0.017(7) 0.014(6) -0.064(5)
C6 0.049(9) 0.144(10) 0.049(5) -0.034(5) 0.003(5) -0.015(7)
Cl60 0.051(2) 0.099(4) 0.076(4) 0.007(3) 0.004(3) -0.015(2)
Cl61 0.073(3) 0.109(4) 0.087(3) -0.038(3) 0.017(2) -0.040(3)
C6A 0.043(14) 0.139(12) 0.040(9) -0.043(8) 0.006(8) -0.016(9)
Cl64 0.041(5) 0.085(6) 0.062(8) -0.026(6) 0.008(6) -0.005(4)
Cl65 0.088(8) 0.114(8) 0.087(8) -0.048(6) 0.019(6) -0.037(6)

loop_
_atom_type_symbol
_atom_type_description
_atom_type_scat_dispersion_real
_atom_type_scat_dispersion_imag
_atom_type_scat_source
C C 0.0033 0.0016 'International Tables Vol C Tables 4.2.6.8 and 6.1.1.4'
H H 0.0000 0.0000 'International Tables Vol C Tables 4.2.6.8 and 6.1.1.4'
N N 0.0061 0.0033 'International Tables Vol C Tables 4.2.6.8 and 6.1.1.4'
O O 0.0106 0.0060 'International Tables Vol C Tables 4.2.6.8 and 6.1.1.4'
F F 0.0171 0.0103 'International Tables Vol C Tables 4.2.6.8 and 6.1.1.4'
Cl Cl 0.1484 0.1585 'International Tables Vol C Tables 4.2.6.8 and 6.1.1.4'
Br Br -0.2901 2.4595 'International Tables Vol C Tables 4.2.6.8 and 6.1.1.4'
Re Re -1.0185 7.2310 'International Tables Vol C Tables 4.2.6.8 and 6.1.1.4'

loop_
_geom_angle_atom_site_label_1
_geom_angle_atom_site_label_2
_geom_angle_atom_site_label_3
_geom_angle
_geom_angle_site_symmetry_1
_geom_angle_site_symmetry_3
_geom_angle_publ_flag
N20 Re1 N10 101.80(16) . . y
N20 Re1 O2 87.32(14) . . y
N10 Re1 O2 167.88(15) . . y
N20 Re1 N31 81.18(15) . . y
N10 Re1 N31 80.96(15) . . y
O2 Re1 N31 92.73(13) . . y
N20 Re1 Cl1 92.68(12) . . y
N10 Re1 Cl1 95.04(12) . . y
O2 Re1 Cl1 92.45(9) . . y
N31 Re1 Cl1 171.77(10) . . y
N20 Re1 Br1 167.70(11) . . y
N10 Re1 Br1 89.27(12) . . y
O2 Re1 Br1 80.99(9) . . y
N31 Re1 Br1 95.48(10) . . y
Cl1 Re1 Br1 91.65(4) . . y
O2 Re2 N50 120.33(16) . . y
O2 Re2 N40 122.80(15) . . y
N50 Re2 N40 115.57(16) . . y
O2 Re2 N61 97.87(14) . . y
N50 Re2 N61 80.31(15) . . y
N40 Re2 N61 79.95(15) . . y
O2 Re2 Cl2 99.99(10) . . y
N50 Re2 Cl2 90.94(11) . . y
N40 Re2 Cl2 90.03(11) . . y
N61 Re2 Cl2 162.13(10) . . y
Re2 O2 Re1 170.77(19) . . y
C10 N10 C70 114.3(4) . . ?
C10 N10 Re1 126.8(3) . . ?
C70 N10 Re1 118.6(3) . . ?
C15 C10 C11 117.2(4) . . ?
C15 C10 N10 122.4(4) . . ?
C11 C10 N10 120.4(5) . . ?
F11 C11 C12 119.1(5) . . ?
F11 C11 C10 120.4(4) . . ?
C12 C11 C10 120.5(5) . . ?
F12 C12 C13 119.5(4) . . ?
F12 C12 C11 119.8(5) . . ?
C13 C12 C11 120.7(5) . . ?
F13 C13 C12 119.9(5) . . ?
F13 C13 C14 120.1(5) . . ?
C12 C13 C14 120.0(5) . . ?
F14 C14 C13 121.1(5) . . ?
F14 C14 C15 119.4(5) . . ?
C13 C14 C15 119.5(5) . . ?
F15 C15 C10 120.2(4) . . ?
F15 C15 C14 117.8(5) . . ?
C10 C15 C14 122.0(5) . . ?
C20 N20 C72 116.7(4) . . ?
C20 N20 Re1 128.2(3) . . ?
C72 N20 Re1 115.0(3) . . ?
C25 C20 C21 116.2(4) . . ?
C25 C20 N20 123.8(4) . . ?
C21 C20 N20 120.0(4) . . ?
F21 C21 C22 118.4(4) . . ?
F21 C21 C20 118.9(4) . . ?
C22 C21 C20 122.7(4) . . ?
F22 C22 C21 120.4(4) . . ?
F22 C22 C23 120.5(4) . . ?
C21 C22 C23 119.2(4) . . ?
F23 C23 C24 119.7(4) . . ?
F23 C23 C22 120.8(4) . . ?
C24 C23 C22 119.6(5) . . ?
F24 C24 C25 119.9(4) . . ?
F24 C24 C23 119.6(4) . . ?
C25 C24 C23 120.5(4) . . ?
F25 C25 C24 118.7(4) . . ?
F25 C25 C20 119.5(4) . . ?
C24 C25 C20 121.8(4) . . ?
C30 N30 C76 122.7(4) . . ?
C74 N31 C71 110.3(4) . . ?
C74 N31 C73 110.1(4) . . ?
C71 N31 C73 110.1(4) . . ?
C74 N31 Re1 113.0(3) . . ?
C71 N31 Re1 105.9(3) . . ?
C73 N31 Re1 107.3(3) . . ?
F31 C31 C32 118.0(5) . . ?
F31 C31 C30 119.9(5) . . ?
C32 C31 C30 122.1(5) . . ?
F34 C33 C34 120.9(5) . . ?
F34 C33 C32 120.8(5) . . ?
C34 C33 C32 118.3(5) . . ?
F32 C32 C33 119.5(5) . . ?
F32 C32 C31 119.2(5) . . ?
C33 C32 C31 121.2(5) . . ?
F35 C35 C34 118.6(5) . . ?
F35 C35 C30 118.6(4) . . ?
C34 C35 C30 122.8(5) . . ?
F33 C34 C33 120.3(5) . . ?
F33 C34 C35 119.2(5) . . ?
C33 C34 C35 120.5(5) . . ?
N30 C30 C31 124.4(5) . . ?
N30 C30 C35 120.4(5) . . ?
C31 C30 C35 115.1(4) . . ?
C40 N40 C80 113.7(4) . . ?
C40 N40 Re2 126.2(3) . . ?
C80 N40 Re2 119.2(3) . . ?
C41 C40 C45 116.2(5) . . ?
C41 C40 N40 122.4(4) . . ?
C45 C40 N40 121.3(4) . . ?
F41 C41 C42 118.9(5) . . ?
F41 C41 C40 118.9(4) . . ?
C42 C41 C40 122.2(5) . . ?
F42 C42 C41 120.1(5) . . ?
F42 C42 C43 119.7(5) . . ?
C41 C42 C43 120.2(5) . . ?
F43 C43 C44 120.4(5) . . ?
F43 C43 C42 120.6(5) . . ?
C44 C43 C42 119.0(5) . . ?
F44 C44 C43 120.1(5) . . ?
F44 C44 C45 119.5(5) . . ?
C43 C44 C45 120.4(5) . . ?
F45 C45 C44 119.4(5) . . ?
F45 C45 C40 118.7(4) . . ?
C44 C45 C40 121.9(5) . . ?
C50 N50 C82 112.1(4) . . ?
C50 N50 Re2 127.9(3) . . ?
C82 N50 Re2 119.3(3) . . ?
F53 C53 C52 120.2(5) . . ?
F53 C53 C54 119.9(5) . . ?
C52 C53 C54 119.9(4) . . ?
F52 C52 C53 120.2(5) . . ?
F52 C52 C51 120.0(5) . . ?
C53 C52 C51 119.8(5) . . ?
F51 C51 C52 118.2(4) . . ?
F51 C51 C50 120.3(4) . . ?
C52 C51 C50 121.5(5) . . ?
C55 C50 C51 117.0(4) . . ?
C55 C50 N50 122.0(4) . . ?
C51 C50 N50 121.1(4) . . ?
F55 C55 C50 120.5(4) . . ?
F55 C55 C54 117.4(4) . . ?
C50 C55 C54 122.1(4) . . ?
F54 C54 C53 119.5(4) . . ?
F54 C54 C55 120.8(4) . . ?
C53 C54 C55 119.7(4) . . ?
C81 N61 C83 111.7(4) . . ?
C81 N61 C84 111.3(4) . . ?
C83 N61 C84 111.8(4) . . ?
C81 N61 Re2 105.0(3) . . ?
C83 N61 Re2 106.8(3) . . ?
C84 N61 Re2 110.0(3) . . ?
C60 N60 C86 126.5(5) . . ?
F64 C64 C65 120.1(6) . . ?
F64 C64 C63 119.6(6) . . ?
C65 C64 C63 120.3(6) . . ?
F62 C62 C63 120.0(6) . . ?
F62 C62 C61 119.0(6) . . ?
C63 C62 C61 120.9(6) . . ?
F61 C61 C62 117.3(5) . . ?
F61 C61 C60 120.6(5) . . ?
C62 C61 C60 122.1(6) . . ?
N60 C60 C61 126.3(5) . . ?
N60 C60 C65 119.2(5) . . ?
C61 C60 C65 114.5(5) . . ?
F63 C63 C62 120.7(6) . . ?
F63 C63 C64 120.7(6) . . ?
C62 C63 C64 118.6(6) . . ?
C64 C65 F65 119.7(5) . . ?
C64 C65 C60 123.6(6) . . ?
F65 C65 C60 116.7(5) . . ?
N10 C70 C71 107.6(4) . . ?
N31 C71 C70 109.2(4) . . ?
N20 C72 C73 107.2(4) . . ?
C72 C73 N31 108.6(4) . . ?
N31 C74 C75 115.6(4) . . ?
C74 C75 C76 110.4(4) . . ?
N30 C76 C75 113.4(4) . . ?
N40 C80 C81 105.9(4) . . ?
N61 C81 C80 107.8(4) . . ?
N50 C82 C83 108.8(4) . . ?
N61 C83 C82 108.7(4) . . ?
N61 C84 C85 114.7(4) . . ?
C86 C85 C84 111.7(4) . . ?
N60 C86 C85 115.2(5) . . ?
Cl11 C1 Cl10 112.3(3) . . ?
Cl23 C2 Cl22 112.3(8) . . ?
Cl23 C2 Cl20 118.9(9) . . ?
Cl22 C2 Cl20 8.0(14) . . ?
Cl23 C2 Cl21 19.1(8) . . ?
Cl22 C2 Cl21 102.7(10) . . ?
Cl20 C2 Cl21 110.4(5) . . ?
Cl30 C3 Cl31 112.0(3) . . ?
Cl42 C4 Cl43 111.7(7) . . ?
Cl42 C4 Cl40 7.3(15) . . ?
Cl43 C4 Cl40 112.6(11) . . ?
Cl42 C4 Cl41 111.3(12) . . ?
Cl43 C4 Cl41 12.9(19) . . ?
Cl40 C4 Cl41 110.5(7) . . ?
Cl52 C5 Cl50 108.7(7) . . ?
Cl52 C5 Cl53 113.1(9) . . ?
Cl50 C5 Cl53 8(2) . . ?
Cl52 C5 Cl51 23.5(6) . . ?
Cl50 C5 Cl51 111.9(5) . . ?
Cl53 C5 Cl51 118.5(11) . . ?
Cl61 C6 Cl60 110.9(5) . . ?
Cl65 C6A Cl64 112.7(10) . . ?

loop_
_geom_bond_atom_site_label_1
_geom_bond_atom_site_label_2
_geom_bond_distance
_geom_bond_site_symmetry_2
_geom_bond_publ_flag
Re1 N20 1.931(4) . y
Re1 N10 1.936(4) . y
Re1 O2 2.038(3) . y
Re1 N31 2.192(4) . y
Re1 Cl1 2.3800(12) . y
Re1 Br1 2.5688(6) . y
Re2 O2 1.756(3) . y
Re2 N50 1.919(4) . y
Re2 N40 1.932(4) . y
Re2 N61 2.144(4) . y
Re2 Cl2 2.3863(11) . y
N10 C10 1.421(6) . ?
N10 C70 1.479(6) . ?
C10 C15 1.378(7) . ?
C10 C11 1.406(7) . ?
C11 F11 1.335(6) . ?
C11 C12 1.382(7) . ?
C12 F12 1.348(6) . ?
C12 C13 1.367(8) . ?
C13 F13 1.343(6) . ?
C13 C14 1.371(8) . ?
C14 F14 1.335(6) . ?
C14 C15 1.390(7) . ?
C15 F15 1.338(6) . ?
N20 C20 1.416(6) . ?
N20 C72 1.465(6) . ?
C20 C25 1.388(6) . ?
C20 C21 1.392(6) . ?
C21 F21 1.345(5) . ?
C21 C22 1.375(7) . ?
C22 F22 1.337(5) . ?
C22 C23 1.378(7) . ?
C23 F23 1.345(6) . ?
C23 C24 1.375(7) . ?
C24 F24 1.351(5) . ?
C24 C25 1.369(7) . ?
C25 F25 1.340(5) . ?
N30 C30 1.383(6) . ?
N30 C76 1.454(6) . ?
N31 C74 1.505(6) . ?
N31 C71 1.508(6) . ?
N31 C73 1.512(6) . ?
C31 F31 1.343(6) . ?
C31 C32 1.378(7) . ?
C31 C30 1.391(7) . ?
F33 C34 1.347(6) . ?
C33 F34 1.336(6) . ?
C33 C34 1.368(8) . ?
C33 C32 1.372(7) . ?
F32 C32 1.341(6) . ?
C35 F35 1.344(6) . ?
C35 C34 1.379(7) . ?
C35 C30 1.395(7) . ?
N40 C40 1.418(6) . ?
N40 C80 1.480(6) . ?
C40 C41 1.389(7) . ?
C40 C45 1.395(7) . ?
F41 C41 1.355(6) . ?
C41 C42 1.373(7) . ?
F42 C42 1.348(6) . ?
C42 C43 1.379(8) . ?
F43 C43 1.328(6) . ?
C43 C44 1.373(8) . ?
F44 C44 1.351(6) . ?
C44 C45 1.374(7) . ?
C45 F45 1.338(6) . ?
N50 C50 1.428(6) . ?
N50 C82 1.494(6) . ?
F53 C53 1.342(5) . ?
C53 C52 1.369(7) . ?
C53 C54 1.374(7) . ?
C52 F52 1.342(6) . ?
C52 C51 1.389(7) . ?
C51 F51 1.337(6) . ?
C51 C50 1.391(7) . ?
C50 C55 1.377(7) . ?
F55 C55 1.339(5) . ?
C55 C54 1.385(7) . ?
F54 C54 1.339(5) . ?
N61 C81 1.491(6) . ?
N61 C83 1.497(6) . ?
N61 C84 1.504(6) . ?
N60 C60 1.371(7) . ?
N60 C86 1.449(7) . ?
F64 C64 1.341(7) . ?
C64 C65 1.349(9) . ?
C64 C63 1.378(9) . ?
F62 C62 1.342(7) . ?
C62 C63 1.368(9) . ?
C62 C61 1.374(9) . ?
F61 C61 1.354(7) . ?
C61 C60 1.399(8) . ?
C60 C65 1.404(8) . ?
F63 C63 1.351(7) . ?
C65 F65 1.354(7) . ?
C70 C71 1.514(7) . ?
C72 C73 1.512(7) . ?
C74 C75 1.523(6) . ?
C75 C76 1.530(7) . ?
C80 C81 1.511(7) . ?
C82 C83 1.511(6) . ?
C84 C85 1.524(6) . ?
C85 C86 1.523(7) . ?
C1 Cl11 1.752(5) . ?
C1 Cl10 1.753(5) . ?
C2 Cl23 1.737(7) . ?
C2 Cl22 1.748(7) . ?
C2 Cl20 1.753(6) . ?
C2 Cl21 1.765(6) . ?
C3 Cl30 1.753(5) . ?
C3 Cl31 1.756(5) . ?
C4 Cl42 1.739(7) . ?
C4 Cl43 1.742(7) . ?
C4 Cl40 1.752(7) . ?
C4 Cl41 1.752(7) . ?
C5 Cl52 1.720(7) . ?
C5 Cl50 1.744(6) . ?
C5 Cl53 1.749(7) . ?
C5 Cl51 1.754(5) . ?
C6 Cl61 1.747(7) . ?
C6 Cl60 1.752(7) . ?
C6A Cl65 1.747(8) . ?
C6A Cl64 1.748(8) . ?
